data_2243865
loop_
_publ_author_name
'Purandara, H.'
'Foro, Sabine'
'Thimme Gowda, B.'

_publ_section_title
;
 Crystal structures of three <i>N</i>-acylhydrazone isomers
;
_journal_coeditor_code MW2177
_journal_issue 8
_journal_name_full 'Acta Crystallographica Section E'
_journal_page_first 780
_journal_page_last 784
_journal_paper_doi 10.1107/S2056989021006885
_journal_volume 77
_journal_year 2021
_chemical_formula_iupac 'C15 H13 Cl2 N3 O3 S'
_chemical_formula_moiety 'C15 H13 Cl2 N3 O3 S'
_chemical_formula_sum 'C15 H13 Cl2 N3 O3 S'
_chemical_formula_weight 386.24
_chemical_name_systematic
(<i>E</i>)-4-Chloro-<i>N</i>-{2-[2-(4-chlorobenzylidene)hydrazinyl]-2-oxoethyl}benzenesulfonamide
_space_group_crystal_system triclinic
_space_group_IT_number 2
_space_group_name_Hall '-P 1'
_space_group_name_H-M_alt 'P -1'
_atom_sites_solution_hydrogens mixed
_atom_sites_solution_primary direct
_atom_sites_solution_secondary difmap
_audit_creation_method <i>SHELXL2014/6</i>
_cell_angle_alpha 74.980(10)
_cell_angle_beta 87.110(10)
_cell_angle_gamma 75.340(10)
_cell_formula_units_Z 2
_cell_length_a 6.7234(9)
_cell_length_b 10.2810(10)
_cell_length_c 13.611(2)
_cell_measurement_reflns_used 1746
_cell_measurement_temperature 293(2)
_cell_measurement_theta_max 27.93
_cell_measurement_theta_min 2.92
_cell_volume 879.0(2)
_computing_cell_refinement
;
CrysAlis RED (Oxford Diffraction, 2009)
;
_computing_data_collection
;
CrysAlis CCD (Oxford Diffraction, 2009)
;
_computing_data_reduction
;
CrysAlis RED (Oxford Diffraction, 2009)
;
_computing_molecular_graphics
;
PLATON (Spek, 2020)
;
_computing_publication_material
;
<i>SHELXL2014/6</i> (Sheldrick, 2015)
;
_computing_structure_refinement
;
<i>SHELXL2014/6</i> (Sheldrick, 2015)
;
_computing_structure_solution
;
<i>SHELXS2013/1</i> (Sheldrick, 2008)
;
_diffrn_ambient_temperature 293(2)
_diffrn_measured_fraction_theta_full 0.999
_diffrn_measured_fraction_theta_max 0.998
_diffrn_measurement_device_type
;
Oxford Diffraction Xcalibur with Sapphire CCD
;
_diffrn_measurement_method
;
Rotation method data acquisition using omega scans.
;
_diffrn_radiation_type 'Mo K\a'
_diffrn_radiation_wavelength 0.71073
_diffrn_reflns_av_R_equivalents 0.0187
_diffrn_reflns_av_unetI/netI 0.0292
_diffrn_reflns_limit_h_max 8
_diffrn_reflns_limit_h_min -8
_diffrn_reflns_limit_k_max 12
_diffrn_reflns_limit_k_min -12
_diffrn_reflns_limit_l_max 16
_diffrn_reflns_limit_l_min -13
_diffrn_reflns_number 5737
_diffrn_reflns_theta_full 25.242
_diffrn_reflns_theta_max 26.372
_diffrn_reflns_theta_min 2.926
_diffrn_source 'fine-focus sealed tube'
_exptl_absorpt_coefficient_mu 0.506
_exptl_absorpt_correction_T_max 0.9055
_exptl_absorpt_correction_T_min 0.8005
_exptl_absorpt_correction_type multi-scan
_exptl_absorpt_process_details
;
(CrysAlis RED, Oxford Diffraction, 2009)
;
_exptl_crystal_colour colourless
_exptl_crystal_density_diffrn 1.459
_exptl_crystal_density_method 'not measured'
_exptl_crystal_description rod
_exptl_crystal_F_000 396
_exptl_crystal_size_max 0.460
_exptl_crystal_size_mid 0.420
_exptl_crystal_size_min 0.200
_refine_diff_density_max 0.334
_refine_diff_density_min -0.299
_refine_ls_extinction_method none
_refine_ls_goodness_of_fit_ref 1.035
_refine_ls_hydrogen_treatment mixed
_refine_ls_matrix_type full
_refine_ls_number_parameters 223
_refine_ls_number_reflns 3598
_refine_ls_number_restraints 2
_refine_ls_restrained_S_all 1.036
_refine_ls_R_factor_all 0.0731
_refine_ls_R_factor_gt 0.0480
_refine_ls_shift/su_max 0.000
_refine_ls_shift/su_mean 0.000
_refine_ls_structure_factor_coef Fsqd
_refine_ls_weighting_details 'w=1/[\s^2^(Fo^2^)+(0.0407P)^2^+0.5495P] where P=(Fo^2^+2Fc^2^)/3'
_refine_ls_weighting_scheme calc
_refine_ls_wR_factor_gt 0.1059
_refine_ls_wR_factor_ref 0.1198
_reflns_number_gt 2600
_reflns_number_total 3598
_reflns_threshold_expression 'I > 2\s(I)'
_cod_data_source_file mw2177sup1.cif
_cod_data_source_block III
_cod_database_code 2243865
_shelx_space_group_comment
;
The symmetry employed for this shelxl refinement is uniquely defined
by the following loop, which should always be used as a source of
symmetry information in preference to the above space-group names.
They are only intended as comments.
;
_shelx_estimated_absorpt_t_min 0.801
_shelx_estimated_absorpt_t_max 0.906
_shelxl_version_number 2014/6

loop_
_space_group_symop_operation_xyz
'x, y, z'
'-x, -y, -z'

loop_
_atom_site_type_symbol
_atom_site_label
_atom_site_fract_x
_atom_site_fract_y
_atom_site_fract_z
_atom_site_U_iso_or_equiv
_atom_site_adp_type
_atom_site_calc_flag
_atom_site_occupancy
_atom_site_disorder_assembly
_atom_site_disorder_group
Cl Cl1 -0.75370(19) 0.81534(16) 0.50474(9) 0.1284(5) Uani d 1 . .
Cl Cl2 1.20248(15) 0.42711(14) 0.39838(7) 0.1119(4) Uani d 1 . .
S S1 -0.27969(10) 1.01993(7) 0.11321(5) 0.04891(19) Uani d 1 . .
O O1 -0.1031(3) 1.05461(19) 0.14290(15) 0.0609(5) Uani d 1 . .
O O2 -0.4241(3) 1.12132(19) 0.04119(15) 0.0628(5) Uani d 1 . .
O O3 -0.1441(3) 0.66440(19) 0.00307(15) 0.0601(5) Uani d 1 . .
N N1 -0.1982(3) 0.8899(2) 0.06592(17) 0.0518(5) Uani d 1 . .
H H1N -0.285(4) 0.868(3) 0.038(2) 0.062 Uiso d 1 . .
N N2 0.1718(3) 0.5636(2) 0.07085(17) 0.0529(5) Uani d 1 . .
H H2N 0.179(4) 0.490(2) 0.050(2) 0.063 Uiso d 1 . .
N N3 0.3257(3) 0.5661(2) 0.13326(15) 0.0490(5) Uani d 1 . .
C C1 -0.4154(4) 0.9674(3) 0.2247(2) 0.0487(6) Uani d 1 . .
C C2 -0.3286(5) 0.9436(4) 0.3189(2) 0.0707(8) Uani d 1 . .
H H2 -0.199533 0.958848 0.324412 0.085 Uiso calc 1 . .
C C3 -0.4330(5) 0.8971(4) 0.4049(2) 0.0840(10) Uani d 1 . .
H H3 -0.374571 0.880441 0.468907 0.101 Uiso calc 1 . .
C C4 -0.6231(5) 0.8754(4) 0.3961(3) 0.0767(9) Uani d 1 . .
C C5 -0.7090(5) 0.8990(4) 0.3026(3) 0.0909(11) Uani d 1 . .
H H5 -0.837854 0.883342 0.297257 0.109 Uiso calc 1 . .
C C6 -0.6066(5) 0.9456(4) 0.2165(2) 0.0773(9) Uani d 1 . .
H H6 -0.666116 0.962570 0.152735 0.093 Uiso calc 1 . .
C C7 -0.0149(4) 0.7821(3) 0.10526(19) 0.0471(6) Uani d 1 . .
H H7A -0.022691 0.748572 0.178490 0.057 Uiso calc 1 . .
H H7B 0.105960 0.818535 0.089975 0.057 Uiso calc 1 . .
C C8 -0.0016(4) 0.6659(3) 0.05555(18) 0.0466(6) Uani d 1 . .
C C9 0.4825(4) 0.4633(3) 0.1450(2) 0.0521(6) Uani d 1 . .
H H9 0.486624 0.393537 0.112435 0.063 Uiso calc 1 . .
C C10 0.6568(4) 0.4535(3) 0.20951(19) 0.0480(6) Uani d 1 . .
C C11 0.6490(4) 0.5479(3) 0.2675(2) 0.0606(7) Uani d 1 . .
H H11 0.530130 0.618121 0.266545 0.073 Uiso calc 1 . .
C C12 0.8152(5) 0.5385(3) 0.3263(2) 0.0682(8) Uani d 1 . .
H H12 0.808568 0.601525 0.365387 0.082 Uiso calc 1 . .
C C13 0.9906(4) 0.4354(4) 0.3268(2) 0.0648(8) Uani d 1 . .
C C14 1.0018(4) 0.3406(3) 0.2719(2) 0.0692(8) Uani d 1 . .
H H14 1.120998 0.270324 0.273761 0.083 Uiso calc 1 . .
C C15 0.8334(4) 0.3497(3) 0.2128(2) 0.0596(7) Uani d 1 . .
H H15 0.840415 0.284985 0.175185 0.071 Uiso calc 1 . .

loop_
_atom_site_aniso_label
_atom_site_aniso_U_11
_atom_site_aniso_U_22
_atom_site_aniso_U_33
_atom_site_aniso_U_12
_atom_site_aniso_U_13
_atom_site_aniso_U_23
Cl1 0.1225(9) 0.1721(12) 0.0862(7) -0.0563(9) 0.0375(7) -0.0130(8)
Cl2 0.0737(6) 0.1848(12) 0.0779(6) -0.0439(7) -0.0247(5) -0.0185(7)
S1 0.0460(3) 0.0478(4) 0.0565(4) -0.0123(3) -0.0034(3) -0.0181(3)
O1 0.0516(10) 0.0629(12) 0.0799(13) -0.0225(9) -0.0016(9) -0.0303(10)
O2 0.0616(12) 0.0518(11) 0.0695(13) -0.0097(9) -0.0111(9) -0.0076(9)
O3 0.0520(10) 0.0608(11) 0.0742(13) -0.0063(9) -0.0165(9) -0.0329(10)
N1 0.0454(12) 0.0572(13) 0.0591(14) -0.0092(10) -0.0070(10) -0.0277(11)
N2 0.0500(12) 0.0529(13) 0.0604(14) -0.0070(10) -0.0122(10) -0.0258(11)
N3 0.0473(12) 0.0524(13) 0.0495(12) -0.0115(10) -0.0077(9) -0.0161(10)
C1 0.0438(13) 0.0487(14) 0.0566(15) -0.0078(11) -0.0012(11) -0.0215(12)
C2 0.0552(17) 0.103(3) 0.0606(18) -0.0226(16) -0.0005(14) -0.0302(18)
C3 0.076(2) 0.119(3) 0.0541(19) -0.019(2) -0.0019(16) -0.0212(19)
C4 0.072(2) 0.090(2) 0.066(2) -0.0230(18) 0.0196(16) -0.0157(18)
C5 0.061(2) 0.139(3) 0.080(2) -0.044(2) 0.0082(17) -0.023(2)
C6 0.0577(18) 0.118(3) 0.0617(19) -0.0349(18) -0.0015(15) -0.0199(19)
C7 0.0455(13) 0.0516(14) 0.0475(14) -0.0129(11) -0.0030(11) -0.0169(12)
C8 0.0462(13) 0.0511(14) 0.0455(14) -0.0142(11) -0.0029(11) -0.0145(11)
C9 0.0533(15) 0.0527(15) 0.0548(15) -0.0139(12) -0.0041(12) -0.0200(12)
C10 0.0469(13) 0.0483(14) 0.0483(14) -0.0115(11) -0.0032(11) -0.0110(11)
C11 0.0581(16) 0.0583(17) 0.0647(18) -0.0068(13) -0.0100(13) -0.0200(14)
C12 0.075(2) 0.077(2) 0.0606(18) -0.0238(17) -0.0107(15) -0.0244(16)
C13 0.0557(17) 0.089(2) 0.0481(16) -0.0261(16) -0.0076(13) -0.0056(15)
C14 0.0499(16) 0.075(2) 0.0688(19) -0.0025(14) -0.0039(14) -0.0055(16)
C15 0.0584(16) 0.0557(16) 0.0644(18) -0.0101(13) -0.0019(13) -0.0183(14)

loop_
_atom_type_symbol
_atom_type_description
_atom_type_scat_dispersion_real
_atom_type_scat_dispersion_imag
_atom_type_scat_source
C C 0.0033 0.0016 'International Tables Vol C Tables 4.2.6.8 and 6.1.1.4'
H H 0.0000 0.0000 'International Tables Vol C Tables 4.2.6.8 and 6.1.1.4'
Cl Cl 0.1484 0.1585 'International Tables Vol C Tables 4.2.6.8 and 6.1.1.4'
N N 0.0061 0.0033 'International Tables Vol C Tables 4.2.6.8 and 6.1.1.4'
O O 0.0106 0.0060 'International Tables Vol C Tables 4.2.6.8 and 6.1.1.4'
S S 0.1246 0.1234 'International Tables Vol C Tables 4.2.6.8 and 6.1.1.4'

loop_
_geom_angle_atom_site_label_1
_geom_angle_atom_site_label_2
_geom_angle_atom_site_label_3
_geom_angle_site_symmetry_1
_geom_angle_site_symmetry_3
_geom_angle
_geom_angle_publ_flag
O1 S1 O2 . . 119.70(12) ?
O1 S1 N1 . . 107.02(11) ?
O2 S1 N1 . . 106.60(12) ?
O1 S1 C1 . . 107.38(12) ?
O2 S1 C1 . . 107.41(12) ?
N1 S1 C1 . . 108.32(12) ?
C7 N1 S1 . . 121.73(16) ?
C7 N1 H1N . . 117(2) ?
S1 N1 H1N . . 116(2) ?
C8 N2 N3 . . 119.7(2) ?
C8 N2 H2N . . 119.9(19) ?
N3 N2 H2N . . 119.6(19) ?
C9 N3 N2 . . 115.3(2) ?
C2 C1 C6 . . 120.1(3) ?
C2 C1 S1 . . 120.5(2) ?
C6 C1 S1 . . 119.3(2) ?
C1 C2 C3 . . 119.8(3) ?
C1 C2 H2 . . 120.1 ?
C3 C2 H2 . . 120.1 ?
C4 C3 C2 . . 119.7(3) ?
C4 C3 H3 . . 120.1 ?
C2 C3 H3 . . 120.1 ?
C5 C4 C3 . . 120.4(3) ?
C5 C4 Cl1 . . 119.9(3) ?
C3 C4 Cl1 . . 119.7(3) ?
C4 C5 C6 . . 120.3(3) ?
C4 C5 H5 . . 119.8 ?
C6 C5 H5 . . 119.8 ?
C5 C6 C1 . . 119.7(3) ?
C5 C6 H6 . . 120.2 ?
C1 C6 H6 . . 120.2 ?
N1 C7 C8 . . 107.76(19) ?
N1 C7 H7A . . 110.2 ?
C8 C7 H7A . . 110.2 ?
N1 C7 H7B . . 110.2 ?
C8 C7 H7B . . 110.2 ?
H7A C7 H7B . . 108.5 ?
O3 C8 N2 . . 121.3(2) ?
O3 C8 C7 . . 121.3(2) ?
N2 C8 C7 . . 117.4(2) ?
N3 C9 C10 . . 120.7(2) ?
N3 C9 H9 . . 119.7 ?
C10 C9 H9 . . 119.7 ?
C15 C10 C11 . . 118.6(2) ?
C15 C10 C9 . . 119.8(2) ?
C11 C10 C9 . . 121.6(2) ?
C12 C11 C10 . . 120.8(3) ?
C12 C11 H11 . . 119.6 ?
C10 C11 H11 . . 119.6 ?
C13 C12 C11 . . 119.3(3) ?
C13 C12 H12 . . 120.3 ?
C11 C12 H12 . . 120.3 ?
C14 C13 C12 . . 121.2(3) ?
C14 C13 Cl2 . . 119.7(3) ?
C12 C13 Cl2 . . 119.1(2) ?
C13 C14 C15 . . 119.5(3) ?
C13 C14 H14 . . 120.3 ?
C15 C14 H14 . . 120.3 ?
C10 C15 C14 . . 120.6(3) ?
C10 C15 H15 . . 119.7 ?
C14 C15 H15 . . 119.7 ?

loop_
_geom_bond_atom_site_label_1
_geom_bond_atom_site_label_2
_geom_bond_site_symmetry_2
_geom_bond_distance
_geom_bond_publ_flag
Cl1 C4 . 1.735(3) ?
Cl2 C13 . 1.738(3) ?
S1 O1 . 1.4275(18) ?
S1 O2 . 1.4297(19) ?
S1 N1 . 1.594(2) ?
S1 C1 . 1.764(3) ?
O3 C8 . 1.229(3) ?
N1 C7 . 1.450(3) ?
N1 H1N . 0.818(17) ?
N2 C8 . 1.341(3) ?
N2 N3 . 1.380(3) ?
N2 H2N . 0.861(17) ?
N3 C9 . 1.273(3) ?
C1 C2 . 1.373(4) ?
C1 C6 . 1.374(4) ?
C2 C3 . 1.375(4) ?
C2 H2 . 0.9300 ?
C3 C4 . 1.369(5) ?
C3 H3 . 0.9300 ?
C4 C5 . 1.362(5) ?
C5 C6 . 1.368(4) ?
C5 H5 . 0.9300 ?
C6 H6 . 0.9300 ?
C7 C8 . 1.500(3) ?
C7 H7A . 0.9700 ?
C7 H7B . 0.9700 ?
C9 C10 . 1.467(3) ?
C9 H9 . 0.9300 ?
C10 C15 . 1.375(4) ?
C10 C11 . 1.390(4) ?
C11 C12 . 1.377(4) ?
C11 H11 . 0.9300 ?
C12 C13 . 1.371(4) ?
C12 H12 . 0.9300 ?
C13 C14 . 1.360(4) ?
C14 C15 . 1.392(4) ?
C14 H14 . 0.9300 ?
C15 H15 . 0.9300 ?

loop_
_geom_hbond_atom_site_label_D
_geom_hbond_atom_site_label_H
_geom_hbond_atom_site_label_A
_geom_hbond_site_symmetry_A
_geom_hbond_distance_DH
_geom_hbond_distance_HA
_geom_hbond_distance_DA
_geom_hbond_angle_DHA
_geom_hbond_publ_flag
N1 H1N O2 2_475 0.818(17) 2.246(19) 3.032(3) 162(3) yes
N1 H1N O3 1_555 0.815(17) 2.23(3) 2.609(3) 109(2) y
N2 H2N O3 2_565 0.861(17) 1.977(18) 2.829(3) 170(3) yes
C15 H15 O1 1_645 0.93 2.45 3.330(3) 157 y

loop_
_geom_torsion_atom_site_label_1
_geom_torsion_atom_site_label_2
_geom_torsion_atom_site_label_3
_geom_torsion_atom_site_label_4
_geom_torsion_site_symmetry_1
_geom_torsion_site_symmetry_2
_geom_torsion_site_symmetry_3
_geom_torsion_site_symmetry_4
_geom_torsion
_geom_torsion_publ_flag
O1 S1 N1 C7 . . . . 35.4(2) ?
O2 S1 N1 C7 . . . . 164.6(2) ?
C1 S1 N1 C7 . . . . -80.1(2) ?
C8 N2 N3 C9 . . . . 178.5(2) ?
O1 S1 C1 C2 . . . . -10.8(3) ?
O2 S1 C1 C2 . . . . -140.8(2) ?
N1 S1 C1 C2 . . . . 104.5(2) ?
O1 S1 C1 C6 . . . . 171.5(2) ?
O2 S1 C1 C6 . . . . 41.5(3) ?
N1 S1 C1 C6 . . . . -73.3(3) ?
C6 C1 C2 C3 . . . . 0.4(5) ?
S1 C1 C2 C3 . . . . -177.3(3) ?
C1 C2 C3 C4 . . . . -0.2(5) ?
C2 C3 C4 C5 . . . . 0.3(6) ?
C2 C3 C4 Cl1 . . . . 179.5(3) ?
C3 C4 C5 C6 . . . . -0.5(6) ?
Cl1 C4 C5 C6 . . . . -179.7(3) ?
C4 C5 C6 C1 . . . . 0.6(6) ?
C2 C1 C6 C5 . . . . -0.6(5) ?
S1 C1 C6 C5 . . . . 177.1(3) ?
S1 N1 C7 C8 . . . . 171.09(18) ?
N3 N2 C8 O3 . . . . -177.6(2) ?
N3 N2 C8 C7 . . . . 2.2(4) ?
N1 C7 C8 O3 . . . . -9.0(3) ?
N1 C7 C8 N2 . . . . 171.1(2) ?
N2 N3 C9 C10 . . . . 180.0(2) ?
N3 C9 C10 C15 . . . . -173.1(3) ?
N3 C9 C10 C11 . . . . 6.4(4) ?
C15 C10 C11 C12 . . . . 0.6(4) ?
C9 C10 C11 C12 . . . . -179.0(3) ?
C10 C11 C12 C13 . . . . 0.5(5) ?
C11 C12 C13 C14 . . . . -1.4(5) ?
C11 C12 C13 Cl2 . . . . 178.2(2) ?
C12 C13 C14 C15 . . . . 1.1(5) ?
Cl2 C13 C14 C15 . . . . -178.5(2) ?
C11 C10 C15 C14 . . . . -0.9(4) ?
C9 C10 C15 C14 . . . . 178.7(3) ?
C13 C14 C15 C10 . . . . 0.1(5) ?

_cod_database_fobs_code 2243865
